data_4517593
loop_
_publ_author_name
'Tu, Qing'
'Spanopoulos, Ioannis'
'Vasileiadou, Eugenia Savvas'
'Li, Xiaotong'
'Kanatzidis, Mercouri G.'
'Shekhawat, Gajendra S.'
'Dravid, Vinayak P.'

_publ_section_title
;
 Exploring the Factors Affecting the Mechanical Properties of 2D Hybrid
 Organic-Inorganic Perovskites.
;
_journal_name_full 'ACS applied materials &amp; interfaces'
_journal_paper_doi 10.1021/acsami.0c02313
_journal_year 2020
_chemical_formula_sum 'C8 H24 Br4 N2 Pb'
_chemical_formula_weight 675.120
_chemical_name_systematic
;
bis(butylammonium) tetrabromoplumbate
;
_space_group_IT_number 61
_space_group_name_Hall '-P 2ac 2ab'
_space_group_name_H-M_alt 'P b c a'
_symmetry_Int_Tables_number 61
_symmetry_space_group_name_Hall '-P 2ac 2ab'
_symmetry_space_group_name_H-M 'P b c a'
_audit_creation_date 2019-11-23
_audit_creation_method 'Olex2 1.2 (compiled 2016.11.30 svn.r3356 for OlexSys, GUI svn.r5269) '
_audit_update_record 2019-11-23
_cell_angle_alpha 90.000
_cell_angle_beta 90.000
_cell_angle_gamma 90.000
_cell_formula_units_Z 4
_cell_length_a 8.3343(3)
_cell_length_b 8.2225(4)
_cell_length_c 27.6171(15)
_cell_volume 1892.57(15)
_refine_ls_R_factor_all 0.044
_cod_data_source_file am0c02313_si_003.cif
_cod_data_source_block g2_pbca_0p83_a
_cod_original_cell_volume 1892.6(2)
_cod_original_sg_symbol_Hall -P_2ac_2ab
_cod_database_code 4517593

loop_
_symmetry_equiv_pos_site_id
_symmetry_equiv_pos_as_xyz
1 x,y,z
2 1/2-x,-y,1/2+z
3 1/2+x,1/2-y,-z
4 -x,1/2+y,1/2-z
5 -x,-y,-z
6 1/2+x,y,1/2-z
7 1/2-x,1/2+y,z
8 x,1/2-y,1/2+z

loop_
_atom_site_aniso_label
_atom_site_aniso_U_11
_atom_site_aniso_U_22
_atom_site_aniso_U_33
_atom_site_aniso_U_12
_atom_site_aniso_U_13
_atom_site_aniso_U_23
Pb1 0.02739(18) 0.02749(17) 0.0514(2) 0.00001(9) -0.00078(11) 0.00004(13)
Br2 0.0420(3) 0.0409(3) 0.0778(4) -0.0158(3) -0.0088(3) 0.0041(3)
Br1 0.0581(3) 0.0577(4) 0.0562(4) -0.0006(3) 0.0075(3) -0.0031(3)
N1 0.057(4) 0.060(3) 0.071(4) -0.010(3) -0.007(3) 0.011(3)
C1 0.078(5) 0.076(5) 0.098(7) 0.003(4) 0.000(5) 0.014(4)
C2 0.081(6) 0.124(8) 0.085(7) 0.004(5) -0.009(4) 0.017(5)
C3 0.110(7) 0.158(9) 0.103(7) 0.009(7) -0.018(6) 0.033(6)
C4 0.139(10) 0.291(16) 0.103(9) 0.006(12) 0.000(7) 0.05(1)

loop_
_atom_site_label
_atom_site_type_symbol
_atom_site_fract_x
_atom_site_fract_y
_atom_site_fract_z
_atom_site_occupancy
_atom_site_symmetry_multiplicity
_atom_site_Wyckoff_symbol
_atom_site_attached_hydrogens
_atom_site_calc_flag
_atom_site_thermal_displace_type
_atom_site_U_iso_or_equiv
Pb1 Pb 0.5000 0.5000 0.5000 1.000 4 b ? d Uani 0.03541(12)
Br2 Br 0.3051(1) 0.1941(1) 0.5026(0) 1.000 8 c ? d Uani 0.05353(19)
Br1 Br 0.4656(1) 0.5199(1) 0.3915(0) 1.000 8 c ? d Uani 0.05733(19)
N1 N 0.0740(6) 0.4274(6) 0.4110(2) 1.000 8 c ? d Uani 0.0624(14)
H1A H 0.0597 0.3239 0.4025 1.000 8 c ? calc Uiso 0.07500
H1B H 0.0581 0.4382 0.4427 1.000 8 c ? calc Uiso 0.07500
H1C H 0.1737 0.4577 0.4037 1.000 8 c ? calc Uiso 0.07500
C1 C -0.0409(10) 0.5305(9) 0.3845(3) 1.000 8 c ? d Uani 0.084(2)
H1D H -0.0277 0.6426 0.3947 1.000 8 c ? calc Uiso 0.10000
H1E H -0.1493 0.4972 0.3925 1.000 8 c ? calc Uiso 0.10000
C2 C -0.0176(9) 0.5196(10) 0.3314(3) 1.000 8 c ? d Uani 0.096(3)
H2A H -0.0331 0.4080 0.3211 1.000 8 c ? calc Uiso 0.11600
H2B H 0.0914 0.5510 0.3234 1.000 8 c ? calc Uiso 0.11600
C3 C -0.1336(11) 0.6282(12) 0.3049(3) 1.000 8 c ? d Uani 0.123(3)
H3A H -0.2425 0.5971 0.3131 1.000 8 c ? calc Uiso 0.14800
H3B H -0.1178 0.7399 0.3153 1.000 8 c ? calc Uiso 0.14800
C4 C -0.1112(13) 0.6173(17) 0.2514(3) 1.000 8 c ? d Uani 0.178(5)
H4A H -0.0016 0.6414 0.2434 1.000 8 c ? calc Uiso 0.26700
H4B H -0.1806 0.6940 0.2356 1.000 8 c ? calc Uiso 0.26700
H4C H -0.1369 0.5093 0.2406 1.000 8 c ? calc Uiso 0.26700

loop_
_atom_type_symbol
_atom_type_oxidation_number
_atom_type_radius_bond
Pb ? 1.200
Br ? 1.200
N ? 1.200
H ? 1.200
C ? 1.200

loop_
_geom_angle_atom_site_label_1
_geom_angle_atom_site_label_2
_geom_angle_atom_site_label_3
_geom_angle_site_symmetry_1
_geom_angle_site_symmetry_2
_geom_angle_site_symmetry_3
_geom_angle
_geom_angle_publ_flag
Br2 Pb1 Br2 . . 5_666 180.00(2) no
Br2 Pb1 Br2 . . 3_556 90.77(1) no
Br2 Pb1 Br2 5_666 . 3_556 89.23(1) no
Br2 Pb1 Br2 5_666 . 7 90.77(1) no
Br2 Pb1 Br2 . . 7 89.23(1) no
Br2 Pb1 Br2 7 . 3_556 180.00 no
Br2 Pb1 Br1 7 . . 85.07(2) no
Br2 Pb1 Br1 3_556 . 5_666 85.07(2) no
Br2 Pb1 Br1 . . . 91.01(1) no
Br2 Pb1 Br1 7 . 5_666 94.93(2) no
Br2 Pb1 Br1 3_556 . . 94.93(2) no
Br2 Pb1 Br1 5_666 . 5_666 91.00(1) no
Br2 Pb1 Br1 5_666 . . 89.00(1) no
Br2 Pb1 Br1 . . 5_666 88.99(1) no
Br1 Pb1 Br1 5_666 . . 180.00 no
Pb1 Br2 Pb1 . . 3_456 154.82(2) no
H1A N1 H1B . . . 109.50 no
H1A N1 H1C . . . 109.50 no
H1B N1 H1C . . . 109.50 no
C1 N1 H1A . . . 109.50 no
C1 N1 H1B . . . 109.50 no
C1 N1 H1C . . . 109.50 no
N1 C1 H1D . . . 109.30 no
N1 C1 H1E . . . 109.30 no
N1 C1 C2 . . . 111.7(7) no
H1D C1 H1E . . . 107.90 no
C2 C1 H1D . . . 109.30 no
C2 C1 H1E . . . 109.30 no
C1 C2 H2A . . . 109.40 no
C1 C2 H2B . . . 109.40 no
C1 C2 C3 . . . 111.1(7) no
H2A C2 H2B . . . 108.00 no
C3 C2 H2A . . . 109.40 no
C3 C2 H2B . . . 109.40 no
C2 C3 H3A . . . 109.30 no
C2 C3 H3B . . . 109.30 no
H3A C3 H3B . . . 108.00 no
C4 C3 C2 . . . 111.4(9) no
C4 C3 H3A . . . 109.30 no
C4 C3 H3B . . . 109.30 no
C3 C4 H4A . . . 109.50 no
C3 C4 H4B . . . 109.50 no
C3 C4 H4C . . . 109.50 no
H4A C4 H4B . . . 109.50 no
H4A C4 H4C . . . 109.50 no
H4B C4 H4C . . . 109.50 no
Pb1 Br2 Pb1 5_666 . 7_545 154.82(2) no

loop_
_geom_bond_atom_site_label_1
_geom_bond_atom_site_label_2
_geom_bond_site_symmetry_1
_geom_bond_site_symmetry_2
_geom_bond_distance
_geom_bond_publ_flag
Pb1 Br2 . . 2.9951(5) no
Pb1 Br2 . 5_666 2.9951(5) no
Pb1 Br2 . 7 3.0029(5) no
Pb1 Br2 . 3_556 3.0029(5) no
Pb1 Br1 . 5_666 3.0138(7) no
Pb1 Br1 . . 3.0139(7) no
Br2 Pb1 . 3_456 3.0029(5) no
N1 H1A . . 0.8900 no
N1 H1B . . 0.8900 no
N1 H1C . . 0.8900 no
N1 C1 . . 1.473(9) no
C1 H1D . . 0.9700 no
C1 H1E . . 0.9700 no
C1 C2 . . 1.482(11) no
C2 H2A . . 0.9700 no
C2 H2B . . 0.9700 no
C2 C3 . . 1.506(9) no
C3 H3A . . 0.9700 no
C3 H3B . . 0.9700 no
C3 C4 . . 1.494(8) no
C4 H4A . . 0.9600 no
C4 H4B . . 0.9600 no
C4 H4C . . 0.9600 no
